data_1505833
loop_
_publ_author_name
'Chen, Zhihua'
'M\"uller, Peter'
'Swager, Timothy M.'

_publ_section_title
;
 Syntheses of soluble, pi-stacking tetracene derivatives.
;
_journal_issue 2
_journal_name_full 'Organic letters'
_journal_page_first 273
_journal_page_last 276
_journal_paper_doi 10.1021/ol0526468
_journal_volume 8
_journal_year 2006
_chemical_formula_sum 'C30 H32 F4 O2'
_chemical_formula_weight 500.56
_chemical_name_systematic
; 
 ? 
;
_space_group_IT_number 2
_symmetry_cell_setting triclinic
_symmetry_space_group_name_Hall '-P 1'
_symmetry_space_group_name_H-M 'P -1'
_atom_sites_solution_hydrogens geom
_atom_sites_solution_primary direct
_atom_sites_solution_secondary difmap
_audit_creation_method SHELXL-97
_cell_angle_alpha 79.330(12)
_cell_angle_beta 82.968(12)
_cell_angle_gamma 79.947(12)
_cell_formula_units_Z 2
_cell_length_a 7.547(3)
_cell_length_b 11.965(6)
_cell_length_c 14.843(7)
_cell_measurement_reflns_used 1799
_cell_measurement_temperature 100(2)
_cell_measurement_theta_max 0.00
_cell_measurement_theta_min 0.00
_cell_volume 1291.3(10)
_computing_cell_refinement 'SAINT 5 (Bruker-AXS, 2003)'
_computing_data_collection 'SMART 5 (Bruker-AXS, 2003)'
_computing_data_reduction 'SAINT 5 (Bruker-AXS, 2003)'
_computing_molecular_graphics 'Bruker SHELXTL'
_computing_publication_material 'Bruker SHELXTL'
_computing_structure_refinement 'SHELXL-97 (Sheldrick, 1997)'
_computing_structure_solution 'SHELXS-97 (Sheldrick, 1990)'
_diffrn_ambient_temperature 100(2)
_diffrn_measured_fraction_theta_full 0.992
_diffrn_measured_fraction_theta_max 0.992
_diffrn_measurement_device_type 'Bruker Smart APEX CCD'
_diffrn_measurement_method 'omega and phi scans'
_diffrn_radiation_monochromator graphite
_diffrn_radiation_source 'fine-focus sealed tube'
_diffrn_radiation_type MoK\a
_diffrn_radiation_wavelength 0.71073
_diffrn_reflns_av_R_equivalents 0.1249
_diffrn_reflns_av_sigmaI/netI 0.1105
_diffrn_reflns_limit_h_max 8
_diffrn_reflns_limit_h_min -8
_diffrn_reflns_limit_k_max 12
_diffrn_reflns_limit_k_min -12
_diffrn_reflns_limit_l_max 16
_diffrn_reflns_limit_l_min -14
_diffrn_reflns_number 9019
_diffrn_reflns_theta_full 22.72
_diffrn_reflns_theta_max 22.72
_diffrn_reflns_theta_min 2.05
_exptl_absorpt_coefficient_mu 0.099
_exptl_absorpt_correction_T_max 0.990
_exptl_absorpt_correction_T_min 0.977
_exptl_absorpt_correction_type multi-scan
_exptl_absorpt_process_details sadabs
_exptl_crystal_colour orange
_exptl_crystal_density_diffrn 1.287
_exptl_crystal_density_meas ?
_exptl_crystal_density_method 'not measured'
_exptl_crystal_description needle
_exptl_crystal_F_000 528
_exptl_crystal_size_max 0.25
_exptl_crystal_size_mid 0.09
_exptl_crystal_size_min 0.08
_refine_diff_density_max 0.341
_refine_diff_density_min -0.320
_refine_diff_density_rms 0.086
_refine_ls_extinction_method none
_refine_ls_goodness_of_fit_ref 1.085
_refine_ls_hydrogen_treatment constr
_refine_ls_matrix_type full
_refine_ls_number_parameters 325
_refine_ls_number_reflns 3441
_refine_ls_number_restraints 333
_refine_ls_restrained_S_all 1.034
_refine_ls_R_factor_all 0.1363
_refine_ls_R_factor_gt 0.0751
_refine_ls_shift/su_max 0.000
_refine_ls_shift/su_mean 0.000
_refine_ls_structure_factor_coef Fsqd
_refine_ls_weighting_details 'calc w=1/[\s^2^(Fo^2^)+(0.0964P)^2^+2.3619P] where P=(Fo^2^+2Fc^2^)/3'
_refine_ls_weighting_scheme calc
_refine_ls_wR_factor_gt 0.2040
_refine_ls_wR_factor_ref 0.2491
_reflns_number_gt 1984
_reflns_number_total 3441
_reflns_threshold_expression >2sigma(I)
_cod_data_source_file ol0526468si20051031_123323.cif
_cod_data_source_block 05092lt
_cod_depositor_comments
;
The following automatic conversions were performed:

'_symmetry_cell_setting' value 'Triclinic' changed to 'triclinic'
according to /home/saulius/struct/CIF-dictionaries/cif_core.dic
dictionary named 'cif_core.dic' version 2.4.1 from 2010-06-29.

Automatic conversion script
Id: cif_fix_values 1715 2011-07-08 13:25:40Z adriana 

The following automatic conversions were performed:

'_exptl_crystal_density_meas' value 'not measured' was changed to '?'
- the value is perceived as not measured.

Automatic conversion script
Id: cif_fix_values 3008 2015-01-20 13:52:24Z robertas 
;
_cod_original_cell_volume 1291.2(10)
_cod_original_sg_symbol_H-M P-1
_cod_database_code 1505833

loop_
_symmetry_equiv_pos_as_xyz
'x, y, z'
'-x, -y, -z'

loop_
_atom_site_label
_atom_site_type_symbol
_atom_site_fract_x
_atom_site_fract_y
_atom_site_fract_z
_atom_site_U_iso_or_equiv
_atom_site_adp_type
_atom_site_occupancy
_atom_site_symmetry_multiplicity
_atom_site_calc_flag
_atom_site_refinement_flags
F1 F -0.2006(4) -0.3283(2) 0.0610(2) 0.0276(8) Uani 1 1 d U
O1 O -0.3331(4) 0.3105(3) -0.0635(2) 0.0228(9) Uani 1 1 d U
C1 C -0.2610(6) 0.2268(4) 0.0067(3) 0.0195(12) Uani 1 1 d U
F2 F -0.3128(4) -0.3869(2) -0.0892(2) 0.0327(9) Uani 1 1 d U
C2 C -0.2027(6) 0.2591(4) 0.0816(3) 0.0183(11) Uani 1 1 d U
F3 F -0.4160(4) -0.2251(3) -0.2321(2) 0.0335(8) Uani 1 1 d U
C3 C -0.2081(7) 0.3781(4) 0.0892(4) 0.0228(12) Uani 1 1 d U
H3A H -0.2561 0.4371 0.0424 0.027 Uiso 1 1 calc R
F4 F -0.4231(4) 0.0031(2) -0.22839(19) 0.0286(8) Uani 1 1 d U
C4 C -0.1459(7) 0.4068(5) 0.1618(4) 0.0276(13) Uani 1 1 d U
H4A H -0.1511 0.4858 0.1653 0.033 Uiso 1 1 calc R
C5 C -0.0723(7) 0.3209(4) 0.2334(4) 0.0256(13) Uani 1 1 d U
H5A H -0.0265 0.3430 0.2832 0.031 Uiso 1 1 calc R
C6 C -0.0676(7) 0.2069(4) 0.2306(4) 0.0218(12) Uani 1 1 d U
H6A H -0.0196 0.1504 0.2790 0.026 Uiso 1 1 calc R
C7 C -0.1337(6) 0.1711(4) 0.1556(3) 0.0173(11) Uani 1 1 d U
O8 O -0.0546(4) -0.0300(3) 0.2185(2) 0.0210(9) Uani 1 1 d U
C8 C -0.1312(6) 0.0551(4) 0.1506(3) 0.0160(11) Uani 1 1 d U
C9 C -0.1926(6) 0.0206(4) 0.0759(3) 0.0150(11) Uani 1 1 d U
C10 C -0.1944(6) -0.0953(4) 0.0710(3) 0.0151(11) Uani 1 1 d U
H10A H -0.1551 -0.1531 0.1207 0.018 Uiso 1 1 calc R
C11 C -0.2516(6) -0.1282(4) -0.0042(3) 0.0154(11) Uani 1 1 d U
C12 C -0.2560(6) -0.2446(4) -0.0108(3) 0.0195(12) Uani 1 1 d U
C13 C -0.3104(7) -0.2754(4) -0.0840(4) 0.0212(12) Uani 1 1 d U
C14 C -0.3668(7) -0.1902(5) -0.1593(3) 0.0215(12) Uani 1 1 d U
C15 C -0.3677(7) -0.0780(4) -0.1549(3) 0.0211(12) Uani 1 1 d U
C16 C -0.3133(6) -0.0401(4) -0.0798(3) 0.0165(11) Uani 1 1 d U
C17 C -0.3168(6) 0.0750(4) -0.0750(3) 0.0159(11) Uani 1 1 d U
H17A H -0.3604 0.1321 -0.1242 0.019 Uiso 1 1 calc R
C18 C -0.2581(6) 0.1096(4) -0.0001(3) 0.0161(11) Uani 1 1 d U
C101 C -0.2041(7) 0.3387(5) -0.1423(4) 0.0285(14) Uani 1 1 d U
H10B H -0.1388 0.2673 -0.1630 0.034 Uiso 1 1 calc R
H10C H -0.1146 0.3805 -0.1251 0.034 Uiso 1 1 calc R
C102 C -0.3073(7) 0.4133(5) -0.2191(4) 0.0281(13) Uani 1 1 d U
H10D H -0.2201 0.4362 -0.2719 0.034 Uiso 1 1 calc R
H10E H -0.3711 0.4844 -0.1973 0.034 Uiso 1 1 calc R
C103 C -0.4452(7) 0.3538(4) -0.2521(4) 0.0231(12) Uani 1 1 d U
H10F H -0.3813 0.2831 -0.2744 0.028 Uiso 1 1 calc R
H10G H -0.5319 0.3304 -0.1992 0.028 Uiso 1 1 calc R
C104 C -0.5502(7) 0.4296(4) -0.3289(4) 0.0262(13) Uani 1 1 d U
H10H H -0.5971 0.5057 -0.3109 0.031 Uiso 1 1 calc R
H10I H -0.4669 0.4419 -0.3855 0.031 Uiso 1 1 calc R
C105 C -0.7063(7) 0.3774(5) -0.3494(4) 0.0312(14) Uani 1 1 d U
H10J H -0.7889 0.3648 -0.2926 0.037 Uiso 1 1 calc R
H10K H -0.6591 0.3014 -0.3675 0.037 Uiso 1 1 calc R
C106 C -0.8136(8) 0.4524(5) -0.4260(4) 0.0381(15) Uani 1 1 d U
H10L H -0.9123 0.4140 -0.4361 0.057 Uiso 1 1 calc R
H10M H -0.7334 0.4641 -0.4829 0.057 Uiso 1 1 calc R
H10N H -0.8638 0.5271 -0.4079 0.057 Uiso 1 1 calc R
C801 C -0.1752(7) -0.0603(4) 0.2992(3) 0.0229(12) Uani 1 1 d U
H80A H -0.2710 -0.0983 0.2833 0.027 Uiso 1 1 calc R
H80B H -0.2332 0.0096 0.3245 0.027 Uiso 1 1 calc R
C802 C -0.0628(7) -0.1419(4) 0.3695(4) 0.0239(13) Uani 1 1 d U
H80C H -0.0114 -0.2127 0.3439 0.029 Uiso 1 1 calc R
H80D H -0.1431 -0.1641 0.4255 0.029 Uiso 1 1 calc R
C803 C 0.0911(7) -0.0914(5) 0.3966(4) 0.0250(13) Uani 1 1 d U
H80E H 0.0400 -0.0205 0.4222 0.030 Uiso 1 1 calc R
H80F H 0.1719 -0.0694 0.3408 0.030 Uiso 1 1 calc R
C804 C 0.2029(7) -0.1748(5) 0.4678(4) 0.0267(13) Uani 1 1 d U
H80G H 0.1247 -0.1914 0.5257 0.032 Uiso 1 1 calc R
H80H H 0.2456 -0.2482 0.4446 0.032 Uiso 1 1 calc R
C805 C 0.3654(7) -0.1267(5) 0.4879(4) 0.0331(14) Uani 1 1 d U
H80I H 0.3228 -0.0525 0.5100 0.040 Uiso 1 1 calc R
H80J H 0.4446 -0.1114 0.4302 0.040 Uiso 1 1 calc R
C806 C 0.4752(8) -0.2086(6) 0.5601(4) 0.0420(16) Uani 1 1 d U
H80K H 0.5776 -0.1739 0.5707 0.063 Uiso 1 1 calc R
H80L H 0.5201 -0.2816 0.5381 0.063 Uiso 1 1 calc R
H80M H 0.3981 -0.2229 0.6179 0.063 Uiso 1 1 calc R

loop_
_atom_site_aniso_label
_atom_site_aniso_U_11
_atom_site_aniso_U_22
_atom_site_aniso_U_33
_atom_site_aniso_U_23
_atom_site_aniso_U_13
_atom_site_aniso_U_12
F1 0.0330(18) 0.0097(16) 0.0402(19) -0.0021(14) -0.0052(15) -0.0043(13)
O1 0.023(2) 0.0121(19) 0.031(2) 0.0001(15) -0.0004(16) -0.0010(15)
C1 0.016(3) 0.009(3) 0.030(3) 0.004(2) 0.000(2) -0.003(2)
F2 0.0378(19) 0.0132(17) 0.051(2) -0.0098(14) -0.0060(16) -0.0072(14)
C2 0.012(3) 0.016(3) 0.025(3) -0.001(2) 0.003(2) -0.003(2)
F3 0.042(2) 0.0272(19) 0.0372(19) -0.0118(15) -0.0091(15) -0.0114(15)
C3 0.025(3) 0.015(3) 0.027(3) 0.000(2) 0.003(2) -0.004(2)
F4 0.0323(18) 0.0249(18) 0.0291(18) 0.0013(14) -0.0065(14) -0.0098(14)
C4 0.033(3) 0.015(3) 0.036(3) -0.007(2) 0.005(3) -0.008(2)
C5 0.029(3) 0.019(3) 0.032(3) -0.009(2) 0.001(3) -0.008(2)
C6 0.023(3) 0.017(3) 0.026(3) -0.001(2) -0.001(2) -0.006(2)
C7 0.009(3) 0.014(3) 0.028(3) -0.004(2) 0.004(2) -0.004(2)
O8 0.0205(19) 0.017(2) 0.025(2) -0.0011(15) -0.0022(16) -0.0028(15)
C8 0.007(3) 0.012(3) 0.028(3) 0.000(2) -0.003(2) -0.001(2)
C9 0.005(2) 0.013(3) 0.025(3) -0.002(2) 0.005(2) -0.002(2)
C10 0.006(2) 0.006(2) 0.030(3) 0.001(2) -0.002(2) 0.0016(19)
C11 0.007(3) 0.013(3) 0.025(3) -0.001(2) 0.006(2) -0.002(2)
C12 0.019(3) 0.013(3) 0.024(3) 0.004(2) -0.001(2) -0.005(2)
C13 0.019(3) 0.011(3) 0.034(3) -0.005(2) 0.002(2) -0.004(2)
C14 0.018(3) 0.027(3) 0.023(3) -0.007(2) 0.001(2) -0.010(2)
C15 0.021(3) 0.021(3) 0.021(3) 0.000(2) 0.003(2) -0.008(2)
C16 0.005(2) 0.020(3) 0.024(3) -0.001(2) 0.001(2) -0.006(2)
C17 0.008(3) 0.012(3) 0.025(3) 0.000(2) 0.002(2) 0.000(2)
C18 0.002(2) 0.013(3) 0.030(3) -0.004(2) 0.004(2) 0.002(2)
C101 0.034(3) 0.024(3) 0.028(3) 0.002(2) 0.000(2) -0.018(3)
C102 0.034(3) 0.022(3) 0.030(3) 0.000(2) -0.006(3) -0.014(3)
C103 0.022(3) 0.016(3) 0.032(3) -0.004(2) -0.003(2) -0.005(2)
C104 0.027(3) 0.017(3) 0.034(3) -0.003(2) -0.003(2) -0.005(2)
C105 0.033(3) 0.026(3) 0.037(3) 0.000(3) -0.010(3) -0.010(3)
C106 0.039(4) 0.032(4) 0.044(4) -0.004(3) -0.013(3) -0.003(3)
C801 0.021(3) 0.021(3) 0.025(3) -0.001(2) 0.003(2) -0.007(2)
C802 0.024(3) 0.021(3) 0.027(3) -0.001(2) -0.001(2) -0.007(2)
C803 0.026(3) 0.024(3) 0.026(3) -0.005(2) -0.002(2) -0.004(2)
C804 0.024(3) 0.027(3) 0.027(3) -0.002(2) -0.004(2) 0.000(2)
C805 0.029(3) 0.040(4) 0.032(3) -0.008(3) -0.004(3) -0.008(3)
C806 0.036(4) 0.058(4) 0.032(4) -0.007(3) -0.008(3) -0.005(3)

loop_
_atom_type_symbol
_atom_type_description
_atom_type_scat_dispersion_real
_atom_type_scat_dispersion_imag
_atom_type_scat_source
C C 0.0033 0.0016 'International Tables Vol C Tables 4.2.6.8 and 6.1.1.4'
H H 0.0000 0.0000 'International Tables Vol C Tables 4.2.6.8 and 6.1.1.4'
O O 0.0106 0.0060 'International Tables Vol C Tables 4.2.6.8 and 6.1.1.4'
F F 0.0171 0.0103 'International Tables Vol C Tables 4.2.6.8 and 6.1.1.4'

loop_
_geom_angle_atom_site_label_1
_geom_angle_atom_site_label_2
_geom_angle_atom_site_label_3
_geom_angle
C1 O1 C101 114.3(4)
C2 C1 O1 120.0(4)
C2 C1 C18 122.2(4)
O1 C1 C18 117.7(4)
C1 C2 C3 122.3(5)
C1 C2 C7 119.5(4)
C3 C2 C7 118.2(4)
C4 C3 C2 120.9(5)
C3 C4 C5 121.3(5)
C6 C5 C4 120.2(5)
C5 C6 C7 121.1(5)
C8 C7 C6 122.5(4)
C8 C7 C2 119.2(4)
C6 C7 C2 118.3(4)
C8 O8 C801 115.1(4)
O8 C8 C7 119.4(4)
O8 C8 C9 118.2(4)
C7 C8 C9 122.2(4)
C10 C9 C8 122.8(4)
C10 C9 C18 118.7(4)
C8 C9 C18 118.6(4)
C11 C10 C9 122.1(4)
C10 C11 C12 123.3(4)
C10 C11 C16 119.1(4)
C12 C11 C16 117.6(4)
C13 C12 F1 119.1(4)
C13 C12 C11 122.9(5)
F1 C12 C11 118.0(4)
C12 C13 F2 121.9(5)
C12 C13 C14 120.0(5)
F2 C13 C14 118.1(4)
F3 C14 C15 123.1(5)
F3 C14 C13 118.0(4)
C15 C14 C13 118.9(5)
C14 C15 F4 118.0(4)
C14 C15 C16 123.8(5)
F4 C15 C16 118.3(4)
C17 C16 C15 123.5(5)
C17 C16 C11 119.7(4)
C15 C16 C11 116.8(4)
C16 C17 C18 122.0(5)
C17 C18 C1 123.2(4)
C17 C18 C9 118.5(4)
C1 C18 C9 118.3(4)
O1 C101 C102 108.3(4)
C101 C102 C103 113.5(4)
C104 C103 C102 113.5(4)
C105 C104 C103 112.6(4)
C104 C105 C106 113.4(4)
O8 C801 C802 107.3(4)
C801 C802 C803 113.9(4)
C802 C803 C804 113.3(4)
C805 C804 C803 112.5(5)
C804 C805 C806 112.6(5)

loop_
_geom_bond_atom_site_label_1
_geom_bond_atom_site_label_2
_geom_bond_distance
F1 C12 1.372(5)
O1 C1 1.395(6)
O1 C101 1.456(6)
C1 C2 1.385(7)
C1 C18 1.420(7)
F2 C13 1.353(6)
C2 C3 1.442(7)
C2 C7 1.452(7)
F3 C14 1.341(6)
C3 C4 1.348(7)
F4 C15 1.373(5)
C4 C5 1.427(7)
C5 C6 1.367(7)
C6 C7 1.435(7)
C7 C8 1.400(7)
O8 C8 1.394(5)
O8 C801 1.443(6)
C8 C9 1.406(7)
C9 C10 1.405(7)
C9 C18 1.469(7)
C10 C11 1.387(7)
C11 C12 1.421(7)
C11 C16 1.451(7)
C12 C13 1.340(7)
C13 C14 1.419(7)
C14 C15 1.355(7)
C15 C16 1.408(7)
C16 C17 1.387(7)
C17 C18 1.401(7)
C101 C102 1.517(7)
C102 C103 1.530(7)
C103 C104 1.530(7)
C104 C105 1.512(7)
C105 C106 1.532(7)
C801 C802 1.521(7)
C802 C803 1.525(7)
C803 C804 1.535(7)
C804 C805 1.525(7)
C805 C806 1.530(7)

loop_
_cod_related_entry_id
_cod_related_entry_code
_cod_related_entry_database
1 21156898 ChemSpider
